data_3000321
loop_
_publ_author_name
'Olga Krasheninnikova'

_journal_name_full 'To be published in Solid State Sciences'
_chemical_formula_sum 'Bi3 Nb O12 Pb Ti2'
_chemical_name_mineral 'PbBi3Ti2NbO12 (ion exchange)'
_space_group_name_Hall 'B -2ab 2'
_space_group_name_H-M_alt 'B 2 e b'
_cell_angle_alpha 90
_cell_angle_beta 90
_cell_angle_gamma 90
_cell_length_a 5.4572(2)
_cell_length_b 5.4658(2)
_cell_length_c 33.5060(8)
_cell_volume 999.42(6)
_cod_database_code 3000321
_cod_hold_until_date 2022-01-13

loop_
_atom_site_label
_atom_site_fract_x
_atom_site_fract_y
_atom_site_fract_z
? ? ? ?
